data_1565712
loop_
_publ_author_name
'Deka, Rajesh'
'Junk, Peter C.'
'Turner, David R.'
'Deacon, Glen B.'
'Singh, Harkesh B.'

_publ_section_title
;
 An insight into the redox activity of Ru and Os complexes of the
 N,N&#x2032;-bis(2-pyridyl)benzene-1,2-diamine ligand: Structural,
 electrochemical and electronic structure analysis by density functional
 theory calculations
;
_journal_name_full 'Inorganica Chimica Acta'
_journal_page_first 119193
_journal_paper_doi 10.1016/j.ica.2019.119193
_journal_volume 499
_journal_year 2020
_chemical_formula_moiety 'C26 H26 N4 O4 Ru'
_chemical_formula_sum 'C26 H26 N4 O4 Ru'
_chemical_formula_weight 559.58
_space_group_crystal_system hexagonal
_space_group_IT_number 169
_space_group_name_Hall 'P 61'
_space_group_name_H-M_alt 'P 61'
_atom_sites_solution_hydrogens geom
_cell_angle_alpha 90
_cell_angle_beta 90
_cell_angle_gamma 120
_cell_formula_units_Z 6
_cell_length_a 10.6783(2)
_cell_length_b 10.6783(2)
_cell_length_c 37.8191(7)
_cell_measurement_reflns_used 41145
_cell_measurement_temperature 293(2)
_cell_measurement_theta_max 30.1180
_cell_measurement_theta_min 2.1980
_cell_volume 3734.62(12)
_computing_cell_refinement
;
CrystalClear-SM Expert 2.0 r7 (Rigaku, 2011)
;
_computing_data_collection
;
CrystalClear-SM Expert 2.0 r7 (Rigaku, 2011)
;
_computing_data_reduction
;
CrystalClear-SM Expert 2.0 r7 (Rigaku, 2011)
;
_computing_molecular_graphics 'Olex2 (Dolomanov et al., 2009)'
_computing_publication_material 'Olex2 (Dolomanov et al., 2009)'
_computing_structure_refinement 'ShelXL (Sheldrick, 2015)'
_computing_structure_solution 'ShelXT (Sheldrick, 2015)'
_diffrn_ambient_temperature 293(2)
_diffrn_detector_area_resol_mean 28.5714
_diffrn_detector_type 'Rigaku Saturn724+'
_diffrn_measured_fraction_theta_full 0.999
_diffrn_measured_fraction_theta_max 0.999
_diffrn_measurement_details
;
List of Runs (angles in degrees, time in seconds):
  # Type    Start    End  Width  t~exp~   \w     \q     \k     \f   Frames
--------------------------------------------------------------------------
  1  \w   -110.00  25.00   0.50    8.00    --  -20.00   0.00-180.00  270
  2  \w   -110.00  10.00   0.50    8.00    --  -20.00 -72.00-180.00  240
  3  \w    -70.00  19.00   0.50    8.00    --  -20.00 -72.00 -36.00  178
  4  \w    -43.50   1.00   0.50    8.00    --  -20.00  72.00 108.00   89
  5  \w    -44.00 -14.00   0.50    8.00    --  -20.00 -72.00-108.00   60
  6  \w   -110.00  44.00   0.50    8.00    --  -20.00   0.00-108.00  308
  7  \w    -61.00  19.00   0.50    8.00    --  -20.00 -72.00  36.00  160
  8  \w    -59.00  25.50   0.50    8.00    --  -20.00  72.00-108.00  169
  9  \w    -50.50   2.00   0.50    8.00    --  -20.00  72.00 -36.00  105
 10  \w    -42.00 -10.00   0.50    8.00    --  -20.00  72.00-180.00   64
 11  \w    -94.00  70.00   0.50    8.00    --  -20.00   0.00 -36.00  328
 12  \w    -62.00 -52.00   0.50    8.00    --  -20.00 -72.00 108.00   20
;
_diffrn_measurement_device 'AFC12 (Right): Kappa 3 circle'
_diffrn_measurement_device_type 'Rigaku Saturn724+ (2x2 bin mode)'
_diffrn_measurement_method 'profile data from \w-scans'
_diffrn_measurement_specimen_support 'Mitegen 50um'
_diffrn_radiation_type MoK\a
_diffrn_radiation_wavelength 0.71073
_diffrn_reflns_av_R_equivalents 0.0902
_diffrn_reflns_av_unetI/netI 0.0295
_diffrn_reflns_Laue_measured_fraction_full 0.999
_diffrn_reflns_Laue_measured_fraction_max 0.999
_diffrn_reflns_limit_h_max 12
_diffrn_reflns_limit_h_min -12
_diffrn_reflns_limit_k_max 12
_diffrn_reflns_limit_k_min -12
_diffrn_reflns_limit_l_max 44
_diffrn_reflns_limit_l_min -44
_diffrn_reflns_number 70939
_diffrn_reflns_point_group_measured_fraction_full 0.998
_diffrn_reflns_point_group_measured_fraction_max 0.998
_diffrn_reflns_theta_full 24.996
_diffrn_reflns_theta_max 24.996
_diffrn_reflns_theta_min 2.202
_exptl_absorpt_coefficient_mu 0.669
_exptl_absorpt_correction_T_max 1.00000
_exptl_absorpt_correction_T_min 0.49669
_exptl_absorpt_correction_type multi-scan
_exptl_absorpt_process_details
;
CrysAlisPro 1.171.38.43 (Rigaku Oxford Diffraction, 2015)
Empirical absorption correction using spherical harmonics,
 implemented in SCALE3 ABSPACK scaling algorithm.
;
_exptl_crystal_colour 'metallic intense grey'
_exptl_crystal_density_diffrn 1.493
_exptl_crystal_description needle
_exptl_crystal_F_000 1716
_exptl_crystal_size_max 0.168
_exptl_crystal_size_mid 0.108
_exptl_crystal_size_min 0.102
_refine_diff_density_max 0.445
_refine_diff_density_min -0.338
_refine_diff_density_rms 0.056
_refine_ls_abs_structure_details
;
 Flack x determined using 2016 quotients [(I+)-(I-)]/[(I+)+(I-)]
 (Parsons, Flack and Wagner, Acta Cryst. B69 (2013) 249-259).
;
_refine_ls_abs_structure_Flack -0.04(2)
_refine_ls_extinction_coef .
_refine_ls_extinction_method none
_refine_ls_goodness_of_fit_ref 1.071
_refine_ls_hydrogen_treatment constr
_refine_ls_matrix_type full
_refine_ls_number_parameters 325
_refine_ls_number_reflns 4377
_refine_ls_number_restraints 25
_refine_ls_restrained_S_all 1.075
_refine_ls_R_factor_all 0.0305
_refine_ls_R_factor_gt 0.0296
_refine_ls_shift/su_max 0.001
_refine_ls_shift/su_mean 0.000
_refine_ls_structure_factor_coef Fsqd
_refine_ls_weighting_details 'w=1/[\s^2^(Fo^2^)+(0.0423P)^2^+1.6138P] where P=(Fo^2^+2Fc^2^)/3'
_refine_ls_weighting_scheme calc
_refine_ls_wR_factor_gt 0.0721
_refine_ls_wR_factor_ref 0.0727
_reflns_Friedel_coverage 0.965
_reflns_Friedel_fraction_full 0.997
_reflns_Friedel_fraction_max 0.997
_reflns_number_gt 4258
_reflns_number_total 4377
_reflns_threshold_expression 'I > 2\s(I)'
_cod_data_source_file 1.cif
_cod_data_source_block 1
_cod_original_cell_volume 3734.62(16)
_cod_database_code 1565712
_shelx_space_group_comment
;
The symmetry employed for this shelxl refinement is uniquely defined
by the following loop, which should always be used as a source of
symmetry information in preference to the above space-group names.
They are only intended as comments.
;
_olex2_refinement_description
;
1. Fixed Uiso
 At 1.2 times of:
  All C(H) groups
 At 1.5 times of:
  All C(H,H,H) groups
2. Uiso/Uaniso restraints and constraints
Uanis(C17B) \\sim Ueq, Uanis(C17A) \\sim Ueq: with sigma of 0.001 and sigma for
terminal atoms of 0.002
Uanis(C26) \\sim Ueq, Uanis(C22) \\sim Ueq: with sigma of 0.001 and sigma for
terminal atoms of 0.001
Uanis(C17B) = Uanis(C17A)
3. Others
 Sof(C17B)=Sof(H17D)=Sof(H17E)=Sof(H17F)=1-FVAR(1)
 Sof(C17A)=Sof(H17A)=Sof(H17B)=Sof(H17C)=FVAR(1)
4.a Aromatic/amide H refined with riding coordinates:
 C1(H1), C2(H2), C3(H3), C4(H4), C7(H7), C8(H8), C9(H9), C10(H10), C13(H13),
 C14(H14), C15(H15), C16(H16), C19(H19), C24(H24)
4.b Idealised Me refined as rotating group:
 C17A(H17A,H17B,H17C), C17B(H17D,H17E,H17F), C21(H21A,H21B,H21C), C22(H22A,
 H22B,H22C), C26(H26A,H26B,H26C)
;

loop_
_space_group_symop_operation_xyz
'x, y, z'
'x-y, x, z+1/6'
'-y, x-y, z+1/3'
'-x, -y, z+1/2'
'-x+y, -x, z+2/3'
'y, -x+y, z+5/6'

loop_
_atom_site_label
_atom_site_type_symbol
_atom_site_fract_x
_atom_site_fract_y
_atom_site_fract_z
_atom_site_U_iso_or_equiv
_atom_site_adp_type
_atom_site_occupancy
_atom_site_site_symmetry_order
_atom_site_calc_flag
_atom_site_refinement_flags_posn
_atom_site_refinement_flags_adp
_atom_site_refinement_flags_occupancy
_atom_site_disorder_assembly
_atom_site_disorder_group
Ru1 Ru -0.85413(4) -0.71459(4) -0.49192(2) 0.01933(12) Uani 1 1 d . . . . .
O1 O -0.7196(4) -0.7520(4) -0.52236(9) 0.0262(8) Uani 1 1 d . . . . .
O2 O -0.6937(4) -0.6108(3) -0.45481(9) 0.0228(8) Uani 1 1 d . . . . .
O3 O -0.9726(4) -0.6619(4) -0.45980(10) 0.0272(8) Uani 1 1 d . . . . .
O4 O -0.7598(4) -0.5158(4) -0.51584(9) 0.0238(8) Uani 1 1 d . . . . .
N1 N -1.1548(5) -0.7386(5) -0.55796(13) 0.0314(10) Uani 1 1 d . . . . .
N2 N -1.0166(4) -0.8149(4) -0.52564(10) 0.0209(9) Uani 1 1 d . . . . .
N3 N -0.9501(5) -0.9149(4) -0.47267(11) 0.0220(9) Uani 1 1 d . . . . .
N4 N -0.8584(5) -1.0623(5) -0.45352(13) 0.0296(10) Uani 1 1 d . . . . .
C1 C -1.1675(6) -0.6732(6) -0.58720(16) 0.0367(14) Uani 1 1 d . . . . .
H1 H -1.250077 -0.665419 -0.589352 0.044 Uiso 1 1 calc R . . . .
C2 C -1.0688(7) -0.6181(7) -0.61367(17) 0.0391(14) Uani 1 1 d . . . . .
H2 H -1.084691 -0.575409 -0.633296 0.047 Uiso 1 1 calc R . . . .
C3 C -0.9445(7) -0.6264(6) -0.61096(16) 0.0358(13) Uani 1 1 d . . . . .
H3 H -0.874522 -0.588924 -0.628607 0.043 Uiso 1 1 calc R . . . .
C4 C -0.9262(6) -0.6922(6) -0.58130(14) 0.0283(12) Uani 1 1 d . . . . .
H4 H -0.843696 -0.699852 -0.578616 0.034 Uiso 1 1 calc R . . . .
C5 C -1.0332(5) -0.7458(5) -0.55590(14) 0.0236(11) Uani 1 1 d . . . . .
C6 C -1.1105(5) -0.9544(5) -0.51857(13) 0.0213(10) Uani 1 1 d . . . . .
C7 C -1.2347(6) -1.0486(6) -0.53919(15) 0.0266(11) Uani 1 1 d . . . . .
H7 H -1.258831 -1.013972 -0.559085 0.032 Uiso 1 1 calc R . . . .
C8 C -1.3171(6) -1.1896(7) -0.52941(17) 0.0327(13) Uani 1 1 d . . . . .
H8 H -1.397946 -1.251076 -0.542756 0.039 Uiso 1 1 calc R . . . .
C9 C -1.2818(6) -1.2437(6) -0.49942(15) 0.0328(13) Uani 1 1 d . . . . .
H9 H -1.340998 -1.340206 -0.493220 0.039 Uiso 1 1 calc R . . . .
C10 C -1.1636(6) -1.1589(6) -0.47920(15) 0.0290(12) Uani 1 1 d . . . . .
H10 H -1.142661 -1.197023 -0.459428 0.035 Uiso 1 1 calc R . . . .
C11 C -1.0721(5) -1.0109(5) -0.48873(14) 0.0227(10) Uani 1 1 d . . . . .
C12 C -0.8911(5) -0.9598(5) -0.44532(13) 0.0222(11) Uani 1 1 d . . . . .
C13 C -0.8680(5) -0.8956(6) -0.41231(14) 0.0258(11) Uani 1 1 d . . . . .
H13 H -0.892082 -0.824551 -0.407902 0.031 Uiso 1 1 calc R . . . .
C14 C -0.8086(6) -0.9397(6) -0.38618(15) 0.0316(12) Uani 1 1 d . . . . .
H14 H -0.792679 -0.899745 -0.363636 0.038 Uiso 1 1 calc R . . . .
C15 C -0.7732(6) -1.0440(6) -0.39414(15) 0.0346(14) Uani 1 1 d . . . . .
H15 H -0.732326 -1.075303 -0.377079 0.042 Uiso 1 1 calc R . . . .
C16 C -0.7992(6) -1.1009(6) -0.42748(17) 0.0360(14) Uani 1 1 d . . . . .
H16 H -0.774099 -1.170822 -0.432445 0.043 Uiso 1 1 calc R . . . .
C17A C -0.504(2) -0.737(3) -0.5434(5) 0.033(2) Uani 0.37(2) 1 d . U P A 1
H17A H -0.563444 -0.821994 -0.557104 0.049 Uiso 0.37(2) 1 calc GR . P A 1
H17B H -0.424472 -0.744141 -0.533484 0.049 Uiso 0.37(2) 1 calc GR . P A 1
H17C H -0.466504 -0.653154 -0.558233 0.049 Uiso 0.37(2) 1 calc GR . P A 1
C17B C -0.5335(12) -0.7984(16) -0.5358(3) 0.033(2) Uani 0.63(2) 1 d . U P A 2
H17D H -0.594587 -0.901294 -0.533814 0.049 Uiso 0.63(2) 1 calc GR . P A 2
H17E H -0.437831 -0.771234 -0.527806 0.049 Uiso 0.63(2) 1 calc GR . P A 2
H17F H -0.529655 -0.769853 -0.559990 0.049 Uiso 0.63(2) 1 calc GR . P A 2
C18 C -0.5938(6) -0.7241(6) -0.51324(16) 0.0320(12) Uani 1 1 d . . . . .
C19 C -0.5196(6) -0.6528(6) -0.48275(14) 0.0295(12) Uani 1 1 d . . . . .
H19 H -0.428247 -0.641863 -0.479577 0.035 Uiso 1 1 calc R . . . .
C20 C -0.5687(5) -0.5960(5) -0.45642(13) 0.0220(10) Uani 1 1 d . . . . .
C21 C -0.4657(6) -0.5038(6) -0.42809(15) 0.0306(13) Uani 1 1 d . . . . .
H21A H -0.451483 -0.407778 -0.429536 0.046 Uiso 1 1 calc GR . . . .
H21B H -0.374775 -0.500205 -0.431236 0.046 Uiso 1 1 calc GR . . . .
H21C H -0.504917 -0.544345 -0.405339 0.046 Uiso 1 1 calc GR . . . .
C22 C -1.0759(7) -0.5327(7) -0.4365(2) 0.0453(16) Uani 1 1 d . U . . .
H22A H -1.173764 -0.602750 -0.442448 0.068 Uiso 1 1 calc GR . . . .
H22B H -1.063593 -0.437394 -0.437638 0.068 Uiso 1 1 calc GR . . . .
H22C H -1.054986 -0.550781 -0.412948 0.068 Uiso 1 1 calc GR . . . .
C23 C -0.9751(6) -0.5439(6) -0.46196(15) 0.0288(12) Uani 1 1 d . . . . .
C24 C -0.8974(6) -0.4311(6) -0.48552(15) 0.0327(13) Uani 1 1 d . . . . .
H24 H -0.915166 -0.354334 -0.484739 0.039 Uiso 1 1 calc R . . . .
C25 C -0.7960(6) -0.4209(6) -0.51010(14) 0.0276(12) Uani 1 1 d . . . . .
C26 C -0.7191(7) -0.2881(7) -0.53267(18) 0.0404(14) Uani 1 1 d . U . . .
H26A H -0.618162 -0.258168 -0.533823 0.061 Uiso 1 1 calc GR . . . .
H26B H -0.730569 -0.211965 -0.522566 0.061 Uiso 1 1 calc GR . . . .
H26C H -0.759435 -0.309219 -0.556057 0.061 Uiso 1 1 calc GR . . . .

loop_
_atom_site_aniso_label
_atom_site_aniso_U_11
_atom_site_aniso_U_22
_atom_site_aniso_U_33
_atom_site_aniso_U_23
_atom_site_aniso_U_13
_atom_site_aniso_U_12
Ru1 0.0185(2) 0.0204(2) 0.01723(19) -0.00233(15) -0.00028(16) 0.00841(16)
O1 0.0243(19) 0.034(2) 0.0207(19) -0.0073(15) -0.0028(14) 0.0154(16)
O2 0.0221(18) 0.0227(18) 0.0207(19) -0.0031(14) -0.0004(14) 0.0089(15)
O3 0.0279(19) 0.0275(19) 0.025(2) -0.0026(16) 0.0051(15) 0.0128(16)
O4 0.0206(17) 0.0236(18) 0.025(2) 0.0023(15) 0.0021(14) 0.0090(15)
N1 0.027(2) 0.030(2) 0.041(3) 0.004(2) -0.001(2) 0.017(2)
N2 0.023(2) 0.026(2) 0.015(2) -0.0019(17) 0.0013(16) 0.0128(19)
N3 0.025(2) 0.023(2) 0.017(2) -0.0041(16) -0.0009(17) 0.0113(19)
N4 0.031(2) 0.032(2) 0.030(3) -0.001(2) -0.0024(19) 0.018(2)
C1 0.034(3) 0.037(3) 0.043(4) 0.006(3) -0.007(3) 0.021(3)
C2 0.052(4) 0.036(3) 0.032(3) 0.000(3) -0.010(3) 0.024(3)
C3 0.049(4) 0.036(3) 0.025(3) 0.002(2) 0.005(3) 0.024(3)
C4 0.033(3) 0.031(3) 0.025(3) 0.001(2) 0.000(2) 0.019(2)
C5 0.027(3) 0.019(2) 0.023(3) -0.0037(19) -0.004(2) 0.010(2)
C6 0.018(2) 0.025(3) 0.019(3) -0.003(2) -0.0020(19) 0.009(2)
C7 0.027(3) 0.030(3) 0.025(3) -0.004(2) -0.004(2) 0.015(2)
C8 0.024(3) 0.033(3) 0.035(3) -0.005(3) -0.006(2) 0.009(2)
C9 0.025(3) 0.022(3) 0.040(4) 0.001(2) -0.003(2) 0.002(2)
C10 0.033(3) 0.027(3) 0.026(3) 0.000(2) 0.000(2) 0.014(2)
C11 0.025(2) 0.027(2) 0.018(3) -0.001(2) 0.000(2) 0.013(2)
C12 0.016(2) 0.024(3) 0.022(3) -0.002(2) -0.0026(19) 0.007(2)
C13 0.023(3) 0.026(3) 0.024(3) -0.003(2) -0.001(2) 0.009(2)
C14 0.028(3) 0.036(3) 0.018(3) 0.001(2) -0.003(2) 0.006(2)
C15 0.030(3) 0.039(3) 0.031(3) 0.005(3) -0.009(2) 0.014(3)
C16 0.033(3) 0.039(3) 0.041(4) 0.002(3) -0.007(3) 0.021(3)
C17A 0.032(3) 0.035(3) 0.032(3) -0.0043(19) 0.0012(17) 0.017(2)
C17B 0.032(3) 0.035(3) 0.032(3) -0.0043(19) 0.0012(17) 0.017(2)
C18 0.027(3) 0.041(3) 0.030(3) -0.009(3) -0.002(2) 0.019(3)
C19 0.023(3) 0.040(3) 0.029(3) -0.006(2) -0.003(2) 0.017(2)
C20 0.026(3) 0.020(2) 0.018(3) 0.0040(19) -0.004(2) 0.010(2)
C21 0.032(3) 0.033(3) 0.027(3) -0.007(2) -0.009(2) 0.017(2)
C22 0.046(2) 0.046(2) 0.047(2) -0.0023(13) 0.0040(13) 0.0252(14)
C23 0.031(3) 0.030(3) 0.027(3) -0.004(2) -0.001(2) 0.016(2)
C24 0.038(3) 0.026(3) 0.039(4) 0.000(2) 0.004(3) 0.019(2)
C25 0.024(3) 0.028(3) 0.027(3) 0.001(2) -0.003(2) 0.011(2)
C26 0.0400(18) 0.0395(18) 0.0425(19) 0.0026(13) -0.0006(13) 0.0206(13)

loop_
_atom_type_symbol
_atom_type_description
_atom_type_scat_dispersion_real
_atom_type_scat_dispersion_imag
_atom_type_scat_source
C C 0.0033 0.0016 'International Tables Vol C Tables 4.2.6.8 and 6.1.1.4'
H H 0.0000 0.0000 'International Tables Vol C Tables 4.2.6.8 and 6.1.1.4'
N N 0.0061 0.0033 'International Tables Vol C Tables 4.2.6.8 and 6.1.1.4'
O O 0.0106 0.0060 'International Tables Vol C Tables 4.2.6.8 and 6.1.1.4'
Ru Ru -1.2594 0.8363 'International Tables Vol C Tables 4.2.6.8 and 6.1.1.4'

loop_
_geom_angle_atom_site_label_1
_geom_angle_atom_site_label_2
_geom_angle_atom_site_label_3
_geom_angle
_geom_angle_site_symmetry_1
_geom_angle_site_symmetry_3
O1 Ru1 O2 90.69(14) . .
O1 Ru1 O4 85.61(15) . .
O3 Ru1 O1 174.92(15) . .
O3 Ru1 O2 84.77(14) . .
O3 Ru1 O4 91.67(15) . .
O4 Ru1 O2 84.11(14) . .
N2 Ru1 O1 92.49(15) . .
N2 Ru1 O2 176.74(16) . .
N2 Ru1 O3 92.09(16) . .
N2 Ru1 O4 96.89(15) . .
N2 Ru1 N3 79.24(17) . .
N3 Ru1 O1 91.78(16) . .
N3 Ru1 O2 99.91(15) . .
N3 Ru1 O3 91.22(16) . .
N3 Ru1 O4 175.25(16) . .
C18 O1 Ru1 124.7(3) . .
C20 O2 Ru1 125.2(3) . .
C23 O3 Ru1 124.1(3) . .
C25 O4 Ru1 124.2(3) . .
C5 N1 C1 115.3(5) . .
C5 N2 Ru1 122.7(3) . .
C6 N2 Ru1 116.0(3) . .
C6 N2 C5 121.3(4) . .
C11 N3 Ru1 116.0(3) . .
C11 N3 C12 120.1(4) . .
C12 N3 Ru1 123.7(3) . .
C12 N4 C16 115.8(5) . .
N1 C1 H1 117.6 . .
N1 C1 C2 124.9(5) . .
C2 C1 H1 117.6 . .
C1 C2 H2 120.6 . .
C1 C2 C3 118.8(6) . .
C3 C2 H2 120.6 . .
C2 C3 H3 120.8 . .
C2 C3 C4 118.5(6) . .
C4 C3 H3 120.8 . .
C3 C4 H4 120.8 . .
C5 C4 C3 118.4(5) . .
C5 C4 H4 120.8 . .
N1 C5 N2 116.9(5) . .
N1 C5 C4 124.1(5) . .
C4 C5 N2 119.0(5) . .
N2 C6 C7 126.0(5) . .
N2 C6 C11 114.3(4) . .
C7 C6 C11 119.5(5) . .
C6 C7 H7 120.4 . .
C8 C7 C6 119.3(5) . .
C8 C7 H7 120.4 . .
C7 C8 H8 119.5 . .
C7 C8 C9 121.0(5) . .
C9 C8 H8 119.5 . .
C8 C9 H9 119.0 . .
C10 C9 C8 121.9(5) . .
C10 C9 H9 119.0 . .
C9 C10 H10 120.4 . .
C9 C10 C11 119.2(5) . .
C11 C10 H10 120.4 . .
N3 C11 C6 114.2(4) . .
N3 C11 C10 126.9(5) . .
C10 C11 C6 118.9(5) . .
N4 C12 N3 116.7(4) . .
N4 C12 C13 123.9(5) . .
C13 C12 N3 119.4(5) . .
C12 C13 H13 120.8 . .
C14 C13 C12 118.4(5) . .
C14 C13 H13 120.8 . .
C13 C14 H14 120.7 . .
C15 C14 C13 118.6(5) . .
C15 C14 H14 120.7 . .
C14 C15 H15 120.5 . .
C16 C15 C14 119.0(5) . .
C16 C15 H15 120.5 . .
N4 C16 C15 124.2(6) . .
N4 C16 H16 117.9 . .
C15 C16 H16 117.9 . .
H17A C17A H17B 109.5 . .
H17A C17A H17C 109.5 . .
H17B C17A H17C 109.5 . .
C18 C17A H17A 109.5 . .
C18 C17A H17B 109.5 . .
C18 C17A H17C 109.5 . .
H17D C17B H17E 109.5 . .
H17D C17B H17F 109.5 . .
H17E C17B H17F 109.5 . .
C18 C17B H17D 109.5 . .
C18 C17B H17E 109.5 . .
C18 C17B H17F 109.5 . .
O1 C18 C17A 114.4(8) . .
O1 C18 C17B 113.8(6) . .
O1 C18 C19 126.9(5) . .
C19 C18 C17A 116.8(8) . .
C19 C18 C17B 118.6(6) . .
C18 C19 H19 116.8 . .
C18 C19 C20 126.4(5) . .
C20 C19 H19 116.8 . .
O2 C20 C19 125.6(5) . .
O2 C20 C21 115.5(5) . .
C19 C20 C21 118.9(5) . .
C20 C21 H21A 109.5 . .
C20 C21 H21B 109.5 . .
C20 C21 H21C 109.5 . .
H21A C21 H21B 109.5 . .
H21A C21 H21C 109.5 . .
H21B C21 H21C 109.5 . .
H22A C22 H22B 109.5 . .
H22A C22 H22C 109.5 . .
H22B C22 H22C 109.5 . .
C23 C22 H22A 109.5 . .
C23 C22 H22B 109.5 . .
C23 C22 H22C 109.5 . .
O3 C23 C22 114.2(5) . .
O3 C23 C24 126.7(5) . .
C24 C23 C22 119.1(5) . .
C23 C24 H24 116.5 . .
C25 C24 C23 126.9(5) . .
C25 C24 H24 116.5 . .
O4 C25 C24 126.0(5) . .
O4 C25 C26 114.6(5) . .
C24 C25 C26 119.4(5) . .
C25 C26 H26A 109.5 . .
C25 C26 H26B 109.5 . .
C25 C26 H26C 109.5 . .
H26A C26 H26B 109.5 . .
H26A C26 H26C 109.5 . .
H26B C26 H26C 109.5 . .

loop_
_geom_bond_atom_site_label_1
_geom_bond_atom_site_label_2
_geom_bond_distance
_geom_bond_site_symmetry_2
Ru1 O1 2.030(3) .
Ru1 O2 2.058(3) .
Ru1 O3 2.026(3) .
Ru1 O4 2.049(3) .
Ru1 N2 1.982(4) .
Ru1 N3 1.991(4) .
O1 C18 1.269(7) .
O2 C20 1.264(6) .
O3 C23 1.277(6) .
O4 C25 1.271(7) .
N1 C1 1.351(7) .
N1 C5 1.341(7) .
N2 C5 1.420(7) .
N2 C6 1.342(7) .
N3 C11 1.335(7) .
N3 C12 1.414(7) .
N4 C12 1.340(7) .
N4 C16 1.342(8) .
C1 H1 0.9300 .
C1 C2 1.356(9) .
C2 H2 0.9300 .
C2 C3 1.377(9) .
C3 H3 0.9300 .
C3 C4 1.388(8) .
C4 H4 0.9300 .
C4 C5 1.379(8) .
C6 C7 1.430(7) .
C6 C11 1.433(7) .
C7 H7 0.9300 .
C7 C8 1.361(9) .
C8 H8 0.9300 .
C8 C9 1.407(8) .
C9 H9 0.9300 .
C9 C10 1.362(8) .
C10 H10 0.9300 .
C10 C11 1.428(7) .
C12 C13 1.385(7) .
C13 H13 0.9300 .
C13 C14 1.378(8) .
C14 H14 0.9300 .
C14 C15 1.376(8) .
C15 H15 0.9300 .
C15 C16 1.366(9) .
C16 H16 0.9300 .
C17A H17A 0.9600 .
C17A H17B 0.9600 .
C17A H17C 0.9600 .
C17A C18 1.543(18) .
C17B H17D 0.9600 .
C17B H17E 0.9600 .
C17B H17F 0.9600 .
C17B C18 1.510(11) .
C18 C19 1.391(8) .
C19 H19 0.9300 .
C19 C20 1.398(7) .
C20 C21 1.498(7) .
C21 H21A 0.9600 .
C21 H21B 0.9600 .
C21 H21C 0.9600 .
C22 H22A 0.9600 .
C22 H22B 0.9600 .
C22 H22C 0.9600 .
C22 C23 1.493(8) .
C23 C24 1.390(8) .
C24 H24 0.9300 .
C24 C25 1.390(8) .
C25 C26 1.500(8) .
C26 H26A 0.9600 .
C26 H26B 0.9600 .
C26 H26C 0.9600 .

loop_
_geom_torsion_atom_site_label_1
_geom_torsion_atom_site_label_2
_geom_torsion_atom_site_label_3
_geom_torsion_atom_site_label_4
_geom_torsion
_geom_torsion_site_symmetry_1
_geom_torsion_site_symmetry_2
_geom_torsion_site_symmetry_3
_geom_torsion_site_symmetry_4
Ru1 O1 C18 C17A -169.6(11) . . . .
Ru1 O1 C18 C17B 164.0(7) . . . .
Ru1 O1 C18 C19 -6.0(8) . . . .
Ru1 O2 C20 C19 -3.0(7) . . . .
Ru1 O2 C20 C21 174.2(3) . . . .
Ru1 O3 C23 C22 177.3(4) . . . .
Ru1 O3 C23 C24 -1.4(8) . . . .
Ru1 O4 C25 C24 4.2(8) . . . .
Ru1 O4 C25 C26 -175.7(4) . . . .
Ru1 N2 C5 N1 -119.8(4) . . . .
Ru1 N2 C5 C4 60.9(6) . . . .
Ru1 N2 C6 C7 -179.4(4) . . . .
Ru1 N2 C6 C11 -3.9(5) . . . .
Ru1 N3 C11 C6 2.7(6) . . . .
Ru1 N3 C11 C10 -177.5(4) . . . .
Ru1 N3 C12 N4 -117.1(4) . . . .
Ru1 N3 C12 C13 61.8(6) . . . .
O1 C18 C19 C20 -1.0(10) . . . .
O3 C23 C24 C25 -3.7(10) . . . .
N1 C1 C2 C3 -0.8(10) . . . .
N2 C6 C7 C8 177.4(5) . . . .
N2 C6 C11 N3 0.7(6) . . . .
N2 C6 C11 C10 -179.1(4) . . . .
N3 C12 C13 C14 -179.1(5) . . . .
N4 C12 C13 C14 -0.3(8) . . . .
C1 N1 C5 N2 -179.5(5) . . . .
C1 N1 C5 C4 -0.3(8) . . . .
C1 C2 C3 C4 0.5(9) . . . .
C2 C3 C4 C5 -0.1(8) . . . .
C3 C4 C5 N1 0.0(8) . . . .
C3 C4 C5 N2 179.2(5) . . . .
C5 N1 C1 C2 0.7(9) . . . .
C5 N2 C6 C7 -0.3(7) . . . .
C5 N2 C6 C11 175.2(4) . . . .
C6 N2 C5 N1 61.2(6) . . . .
C6 N2 C5 C4 -118.1(5) . . . .
C6 C7 C8 C9 -0.1(8) . . . .
C7 C6 C11 N3 176.6(5) . . . .
C7 C6 C11 C10 -3.3(7) . . . .
C7 C8 C9 C10 -0.9(9) . . . .
C8 C9 C10 C11 -0.3(9) . . . .
C9 C10 C11 N3 -177.5(5) . . . .
C9 C10 C11 C6 2.3(8) . . . .
C11 N3 C12 N4 58.3(6) . . . .
C11 N3 C12 C13 -122.7(5) . . . .
C11 C6 C7 C8 2.2(8) . . . .
C12 N3 C11 C6 -173.0(4) . . . .
C12 N3 C11 C10 6.8(8) . . . .
C12 N4 C16 C15 0.8(9) . . . .
C12 C13 C14 C15 0.8(8) . . . .
C13 C14 C15 C16 -0.5(8) . . . .
C14 C15 C16 N4 -0.4(9) . . . .
C16 N4 C12 N3 178.4(5) . . . .
C16 N4 C12 C13 -0.5(8) . . . .
C17A C18 C19 C20 162.4(12) . . . .
C17B C18 C19 C20 -170.5(8) . . . .
C18 C19 C20 O2 6.0(9) . . . .
C18 C19 C20 C21 -171.1(6) . . . .
C22 C23 C24 C25 177.7(6) . . . .
C23 C24 C25 O4 2.0(10) . . . .
C23 C24 C25 C26 -178.1(6) . . . .
